data_7715923
loop_
_publ_author_name
'Dumitra&#x15f;, Darius'
'Dalmau, David'
'Garc&#xed;a-Ordu&#xf1;a, Pilar'
'Pop, Alexandra'
'Silvestru, Anca'
'Urriolabeitia, Esteban P.'

_publ_section_title
;
 Orthopalladated imidazolones and thiazolones: synthesis, photophysical
 properties and photochemical reactivity.
;
_journal_issue 21
_journal_name_full 'Dalton transactions (Cambridge, England : 2003)'
_journal_page_first 8948
_journal_page_last 8957
_journal_paper_doi 10.1039/d4dt00730a
_journal_volume 53
_journal_year 2024
_chemical_formula_moiety 'C36 H18 Cl2 F6 N2 O6 Pd2 S2, 2(C H2 Cl2)'
_chemical_formula_sum 'C38 H22 Cl6 F6 N2 O6 Pd2 S2'
_chemical_formula_weight 1206.23
_space_group_crystal_system orthorhombic
_space_group_IT_number 60
_space_group_name_Hall '-P 2n 2ab'
_space_group_name_H-M_alt 'P b c n'
_atom_sites_solution_hydrogens geom
_atom_sites_solution_primary direct
_atom_sites_solution_secondary difmap
_audit_creation_date 2023-04-14
_audit_creation_method
;
Olex2 1.5
(compiled 2023.03.06 svn.rbb2c1857 for OlexSys, GUI svn.r6748)
;
_audit_update_record
;
2024-02-14 deposited with the CCDC.	2024-05-02 downloaded from the CCDC.
;
_cell_angle_alpha 90
_cell_angle_beta 90
_cell_angle_gamma 90
_cell_formula_units_Z 4
_cell_length_a 24.4713(8)
_cell_length_b 11.0368(4)
_cell_length_c 15.9675(5)
_cell_measurement_reflns_used 9773
_cell_measurement_temperature 100.00
_cell_measurement_theta_max 32.083
_cell_measurement_theta_min 3.106
_cell_volume 4312.6(3)
_computing_cell_refinement 'SAINT V8.40B (Bruker AXS, 2016) in APEX4'
_computing_data_collection 'SAINT V8.40B (Bruker AXS, 2016) in APEX4'
_computing_data_reduction 'SAINT V8.40B (Bruker AXS, 2016) in APEX4'
_computing_molecular_graphics 'Olex2 1.5 (Dolomanov et al., 2009)'
_computing_publication_material 'Olex2 1.5 (Dolomanov et al., 2009)'
_computing_structure_refinement 'SHELXL  (Sheldrick, 2008)'
_computing_structure_solution 'SHELXS  (Sheldrick, 2008)'
_diffrn_ambient_temperature 100(2)
_diffrn_detector 'Photon III'
_diffrn_detector_type 'Bruker Photon III area detector'
_diffrn_measured_fraction_theta_full 0.997
_diffrn_measured_fraction_theta_max 0.988
_diffrn_measurement_device 'Bruker Photon III , D8 Venture diffractometer'
_diffrn_measurement_device_type 'Bruker D8 VENTURE'
_diffrn_measurement_method '\f and \w scans'
_diffrn_radiation_type MoK\a
_diffrn_radiation_wavelength 0.71073
_diffrn_reflns_av_R_equivalents 0.0351
_diffrn_reflns_av_unetI/netI 0.0184
_diffrn_reflns_Laue_measured_fraction_full 0.997
_diffrn_reflns_Laue_measured_fraction_max 0.988
_diffrn_reflns_limit_h_max 36
_diffrn_reflns_limit_h_min -35
_diffrn_reflns_limit_k_max 15
_diffrn_reflns_limit_k_min -16
_diffrn_reflns_limit_l_max 23
_diffrn_reflns_limit_l_min -21
_diffrn_reflns_number 65746
_diffrn_reflns_point_group_measured_fraction_full 0.997
_diffrn_reflns_point_group_measured_fraction_max 0.988
_diffrn_reflns_theta_full 25.242
_diffrn_reflns_theta_max 32.096
_diffrn_reflns_theta_min 2.024
_diffrn_source 'high brilliance microfocus source'
_diffrn_source_current 1.4
_diffrn_source_power 0.07
_diffrn_source_type 'Diamond  Incoatec Microfocus Source '
_diffrn_source_voltage 50.0
_diffrn_standards_number 0
_exptl_absorpt_coefficient_mu 1.377
_exptl_absorpt_correction_T_max 0.7464
_exptl_absorpt_correction_T_min 0.6806
_exptl_absorpt_correction_type multi-scan
_exptl_absorpt_process_details
;
SADABS-2016/2 (Bruker,2016/2) was used for absorption correction.
wR2(int) was 0.0521 before and 0.0454 after correction.
The Ratio of minimum to maximum transmission is 0.9118.
The \l/2 correction factor is Not present.
;
_exptl_crystal_colour orange
_exptl_crystal_colour_primary orange
_exptl_crystal_density_diffrn 1.857
_exptl_crystal_description block
_exptl_crystal_F_000 2049
_exptl_crystal_recrystallization_method 'Re-crystallisation from solvent: CH2Cl2/n-pentane'
_exptl_crystal_size_max 0.13
_exptl_crystal_size_mid 0.095
_exptl_crystal_size_min 0.09
_refine_diff_density_max 0.688
_refine_diff_density_min -0.721
_refine_diff_density_rms 0.087
_refine_ls_extinction_method none
_refine_ls_goodness_of_fit_ref 1.090
_refine_ls_hydrogen_treatment constr
_refine_ls_matrix_type full
_refine_ls_number_parameters 262
_refine_ls_number_reflns 7464
_refine_ls_number_restraints 0
_refine_ls_restrained_S_all 1.090
_refine_ls_R_factor_all 0.0331
_refine_ls_R_factor_gt 0.0293
_refine_ls_shift/su_max 0.002
_refine_ls_shift/su_mean 0.000
_refine_ls_structure_factor_coef Fsqd
_refine_ls_weighting_details 'w=1/[\s^2^(Fo^2^)+(0.0288P)^2^+6.6337P] where P=(Fo^2^+2Fc^2^)/3'
_refine_ls_weighting_scheme calc
_refine_ls_wR_factor_gt 0.0763
_refine_ls_wR_factor_ref 0.0782
_reflns_Friedel_coverage 0.000
_reflns_number_gt 6717
_reflns_number_total 7464
_reflns_threshold_expression 'I > 2\s(I)'
_cod_data_source_file d4dt00730a2.cif
_cod_data_source_block cmpnd_11b
_cod_depositor_comments 'Adding full bibliography for 7715922--7715926.cif.'
_cod_database_code 7715923
_shelx_shelxl_version_number 2019/1
_shelx_space_group_comment
;
The symmetry employed for this shelxl refinement is uniquely defined
by the following loop, which should always be used as a source of
symmetry information in preference to the above space-group names.
They are only intended as comments.
;
_shelx_estimated_absorpt_t_max 0.906
_shelx_estimated_absorpt_t_min 0.868
_olex2_refinement_description
;
1. Fixed Uiso
 At 1.2 times of:
  All C(H) groups
2. Uiso/Uaniso restraints and constraints
: with sigma of 0.1 and sigma for terminal atoms of 0.2
3. Others
 Sof(F1B)=Sof(F2B)=1-FVAR(1)
 Sof(F1A)=Sof(F2A)=FVAR(1)
4.a Aromatic/amide H refined with riding coordinates:
 C2(H2), C4(H4), C5(H5), C7(H7), C12(H12), C13(H13), C14(H14), C15(H15),
 C16(H16)
;
_smtbx_masks_special_details
;
A solvent mask was calculated and 300 electrons were 
found in a volume of 960\%A^3^ in 1 void per unit cell. 
This is consistent with the presence of 
1[CH2Cl2] per Asymmetric Unit 
which account for 336 electrons 
per unit cell.
;
_smtbx_masks_void_probe_radius 1.2
_smtbx_masks_void_truncation_radius 1.2
_olex2_submission_special_instructions 'No special instructions were received'

loop_
_space_group_symop_operation_xyz
'x, y, z'
'x+1/2, -y+1/2, -z'
'-x, y, -z+1/2'
'-x+1/2, -y+1/2, z+1/2'
'-x, -y, -z'
'-x-1/2, y-1/2, z'
'x, -y, z-1/2'
'x-1/2, y-1/2, -z-1/2'

loop_
_atom_site_label
_atom_site_type_symbol
_atom_site_fract_x
_atom_site_fract_y
_atom_site_fract_z
_atom_site_U_iso_or_equiv
_atom_site_adp_type
_atom_site_occupancy
_atom_site_site_symmetry_order
_atom_site_calc_flag
_atom_site_refinement_flags_posn
_atom_site_refinement_flags_adp
_atom_site_refinement_flags_occupancy
_atom_site_disorder_assembly
_atom_site_disorder_group
Pd1 Pd 0.47199(2) 0.28832(2) 0.66310(2) 0.01584(4) Uani 1 1 d . . . . .
Cl1 Cl 0.25214(2) 0.41242(6) 0.69383(4) 0.03773(13) Uani 1 1 d . . . . .
S1 S 0.61680(2) 0.48741(5) 0.54770(3) 0.02635(10) Uani 1 1 d . . . . .
F1A F 0.56354(11) -0.09817(16) 0.73703(12) 0.0481(7) Uani 0.763(4) 1 d . . P A 1
F1B F 0.6079(3) -0.0739(5) 0.7479(4) 0.0308(15) Uiso 0.237(4) 1 d . . P A 2
F2A F 0.64181(10) -0.0147(2) 0.73030(17) 0.0612(10) Uani 0.763(4) 1 d . . P A 1
F2B F 0.6590(2) 0.0515(6) 0.6806(4) 0.0305(14) Uiso 0.237(4) 1 d . . P A 2
F3 F 0.59423(6) -0.03864(11) 0.61845(8) 0.0304(3) Uani 1 1 d . . . . .
O1 O 0.52846(6) 0.13745(12) 0.66367(8) 0.0199(2) Uani 1 1 d . . . . .
O2 O 0.42071(6) 0.16561(12) 0.71939(8) 0.0204(2) Uani 1 1 d . . . . .
O3 O 0.58682(7) 0.69457(14) 0.61931(12) 0.0339(4) Uani 1 1 d . . . . .
N1 N 0.52394(6) 0.40407(14) 0.60407(9) 0.0180(3) Uani 1 1 d . . . . .
C1 C 0.41455(8) 0.41324(16) 0.66821(11) 0.0192(3) Uani 1 1 d . . . . .
C2 C 0.36039(8) 0.37545(18) 0.67517(12) 0.0232(3) Uani 1 1 d . . . . .
H2 H 0.351550 0.291672 0.673508 0.028 Uiso 1 1 calc R U . . .
C3 C 0.31949(8) 0.4616(2) 0.68455(13) 0.0263(4) Uani 1 1 d . . . . .
C4 C 0.33011(9) 0.5850(2) 0.68808(14) 0.0284(4) Uani 1 1 d . . . . .
H4 H 0.301332 0.641957 0.694752 0.034 Uiso 1 1 calc R U . . .
C5 C 0.38359(9) 0.62233(18) 0.68161(12) 0.0254(4) Uani 1 1 d . . . . .
H5 H 0.391862 0.706291 0.684909 0.030 Uiso 1 1 calc R U . . .
C6 C 0.42630(8) 0.53836(17) 0.67018(11) 0.0207(3) Uani 1 1 d . . . . .
C7 C 0.48027(8) 0.58688(17) 0.65733(11) 0.0208(3) Uani 1 1 d . . . . .
H7 H 0.485675 0.669523 0.671763 0.025 Uiso 1 1 calc R U . . .
C8 C 0.52399(8) 0.52655(16) 0.62678(12) 0.0204(3) Uani 1 1 d . . . . .
C9 C 0.57482(9) 0.59055(18) 0.60506(13) 0.0250(4) Uani 1 1 d . . . . .
C10 C 0.56743(8) 0.37412(16) 0.56065(11) 0.0194(3) Uani 1 1 d . . . . .
C11 C 0.57732(8) 0.25884(17) 0.51893(11) 0.0193(3) Uani 1 1 d . . . . .
C12 C 0.63105(8) 0.21903(18) 0.50849(13) 0.0244(4) Uani 1 1 d . . . . .
H12 H 0.660346 0.265814 0.530358 0.029 Uiso 1 1 calc R U . . .
C13 C 0.64201(9) 0.1118(2) 0.46650(13) 0.0293(4) Uani 1 1 d . . . . .
H13 H 0.678563 0.084001 0.460846 0.035 Uiso 1 1 calc R U . . .
C14 C 0.59932(10) 0.04566(19) 0.43289(13) 0.0287(4) Uani 1 1 d . . . . .
H14 H 0.606735 -0.027286 0.403424 0.034 Uiso 1 1 calc R U . . .
C15 C 0.54567(9) 0.08487(18) 0.44182(12) 0.0248(4) Uani 1 1 d . . . . .
H15 H 0.516651 0.038915 0.418320 0.030 Uiso 1 1 calc R U . . .
C16 C 0.53445(8) 0.19106(17) 0.48502(12) 0.0207(3) Uani 1 1 d . . . . .
H16 H 0.497766 0.217606 0.491514 0.025 Uiso 1 1 calc R U . . .
C17 C 0.56484(8) 0.11251(16) 0.71474(11) 0.0196(3) Uani 1 1 d . . . . .
C18 C 0.59540(13) -0.0061(2) 0.69731(15) 0.0427(7) Uani 1 1 d . . . . .

loop_
_atom_site_aniso_label
_atom_site_aniso_U_11
_atom_site_aniso_U_22
_atom_site_aniso_U_33
_atom_site_aniso_U_23
_atom_site_aniso_U_13
_atom_site_aniso_U_12
Pd1 0.02136(7) 0.01169(6) 0.01447(6) 0.00116(4) -0.00157(4) 0.00056(4)
Cl1 0.0239(2) 0.0393(3) 0.0500(3) 0.0001(3) 0.0023(2) 0.0044(2)
S1 0.0299(2) 0.0206(2) 0.0285(2) -0.00144(18) 0.00231(18) -0.00666(18)
F1A 0.097(2) 0.0161(8) 0.0315(10) 0.0052(7) 0.0189(11) 0.0134(9)
F2A 0.0483(14) 0.0696(18) 0.0658(17) -0.0355(14) -0.0296(12) 0.0424(14)
F3 0.0475(8) 0.0243(6) 0.0193(5) -0.0041(4) 0.0036(5) 0.0129(5)
O1 0.0282(7) 0.0152(6) 0.0164(6) 0.0004(4) -0.0008(5) 0.0035(5)
O2 0.0260(6) 0.0165(6) 0.0186(6) 0.0027(5) -0.0011(5) -0.0023(5)
O3 0.0365(8) 0.0188(7) 0.0464(10) -0.0008(6) 0.0005(7) -0.0061(6)
N1 0.0248(7) 0.0135(6) 0.0156(6) 0.0012(5) -0.0025(5) -0.0003(5)
C1 0.0244(8) 0.0173(7) 0.0160(7) 0.0004(6) -0.0022(6) 0.0032(6)
C2 0.0255(9) 0.0216(8) 0.0227(8) 0.0015(7) -0.0017(7) 0.0030(7)
C3 0.0232(9) 0.0286(10) 0.0271(9) 0.0015(8) -0.0012(7) 0.0047(7)
C4 0.0314(10) 0.0257(9) 0.0282(10) -0.0009(8) -0.0006(8) 0.0101(8)
C5 0.0343(10) 0.0193(8) 0.0224(8) -0.0022(7) -0.0032(7) 0.0077(7)
C6 0.0278(9) 0.0166(8) 0.0176(7) 0.0005(6) -0.0036(6) 0.0032(6)
C7 0.0308(9) 0.0139(7) 0.0178(8) 0.0007(6) -0.0046(6) 0.0004(6)
C8 0.0284(9) 0.0139(7) 0.0188(8) 0.0011(6) -0.0041(6) -0.0023(6)
C9 0.0312(10) 0.0184(8) 0.0254(9) 0.0014(7) -0.0028(7) -0.0021(7)
C10 0.0243(8) 0.0168(7) 0.0172(7) 0.0017(6) -0.0027(6) -0.0039(6)
C11 0.0242(8) 0.0181(7) 0.0155(7) -0.0001(6) -0.0008(6) -0.0025(6)
C12 0.0244(9) 0.0249(9) 0.0238(9) -0.0022(7) 0.0014(7) -0.0022(7)
C13 0.0326(10) 0.0304(10) 0.0250(9) -0.0018(8) 0.0055(8) 0.0049(8)
C14 0.0445(12) 0.0232(9) 0.0186(8) -0.0031(7) 0.0034(8) 0.0021(8)
C15 0.0368(10) 0.0209(8) 0.0168(8) -0.0012(6) -0.0019(7) -0.0050(7)
C16 0.0259(8) 0.0196(8) 0.0168(7) 0.0010(6) -0.0009(6) -0.0034(6)
C17 0.0281(9) 0.0135(7) 0.0173(7) -0.0003(6) 0.0016(6) 0.0036(6)
C18 0.0703(18) 0.0344(12) 0.0234(10) -0.0085(9) -0.0132(11) 0.0312(12)

loop_
_atom_type_symbol
_atom_type_description
_atom_type_scat_dispersion_real
_atom_type_scat_dispersion_imag
_atom_type_scat_source
C C 0.0033 0.0016 'International Tables Vol C Tables 4.2.6.8 and 6.1.1.4'
H H 0.0000 0.0000 'International Tables Vol C Tables 4.2.6.8 and 6.1.1.4'
Cl Cl 0.1484 0.1585 'International Tables Vol C Tables 4.2.6.8 and 6.1.1.4'
F F 0.0171 0.0103 'International Tables Vol C Tables 4.2.6.8 and 6.1.1.4'
N N 0.0061 0.0033 'International Tables Vol C Tables 4.2.6.8 and 6.1.1.4'
O O 0.0106 0.0060 'International Tables Vol C Tables 4.2.6.8 and 6.1.1.4'
Pd Pd -0.9988 1.0072 'International Tables Vol C Tables 4.2.6.8 and 6.1.1.4'
S S 0.1246 0.1234 'International Tables Vol C Tables 4.2.6.8 and 6.1.1.4'

loop_
_geom_angle_atom_site_label_1
_geom_angle_atom_site_label_2
_geom_angle_atom_site_label_3
_geom_angle
_geom_angle_site_symmetry_1
_geom_angle_site_symmetry_3
_geom_angle_publ_flag
O1 Pd1 Pd1 73.34(3) . 3_656 ?
O2 Pd1 Pd1 83.01(4) . 3_656 ?
O2 Pd1 O1 83.16(5) . . ?
N1 Pd1 Pd1 97.97(4) . 3_656 ?
N1 Pd1 O1 94.94(6) . . ?
N1 Pd1 O2 177.54(6) . . ?
C1 Pd1 Pd1 106.19(5) . 3_656 ?
C1 Pd1 O1 173.58(7) . . ?
C1 Pd1 O2 90.43(7) . . ?
C1 Pd1 N1 91.47(7) . . ?
C10 S1 C9 89.86(9) . . ?
C17 O1 Pd1 129.27(12) . . ?
C17 O2 Pd1 120.17(12) 3_656 . ?
C8 N1 Pd1 119.15(12) . . ?
C10 N1 Pd1 126.40(12) . . ?
C10 N1 C8 112.29(16) . . ?
C2 C1 Pd1 118.18(14) . . ?
C2 C1 C6 119.00(17) . . ?
C6 C1 Pd1 122.71(14) . . ?
C1 C2 H2 120.4 . . ?
C3 C2 C1 119.29(19) . . ?
C3 C2 H2 120.4 . . ?
C2 C3 Cl1 118.56(17) . . ?
C4 C3 Cl1 118.65(16) . . ?
C4 C3 C2 122.8(2) . . ?
C3 C4 H4 121.0 . . ?
C5 C4 C3 117.97(19) . . ?
C5 C4 H4 121.0 . . ?
C4 C5 H5 119.4 . . ?
C4 C5 C6 121.22(19) . . ?
C6 C5 H5 119.4 . . ?
C1 C6 C7 123.21(17) . . ?
C5 C6 C1 119.71(19) . . ?
C5 C6 C7 117.02(17) . . ?
C6 C7 H7 116.8 . . ?
C8 C7 C6 126.47(17) . . ?
C8 C7 H7 116.8 . . ?
N1 C8 C9 113.79(17) . . ?
C7 C8 N1 124.65(17) . . ?
C7 C8 C9 121.18(17) . . ?
O3 C9 S1 124.27(18) . . ?
O3 C9 C8 128.2(2) . . ?
C8 C9 S1 107.52(14) . . ?
N1 C10 S1 116.24(14) . . ?
N1 C10 C11 126.61(16) . . ?
C11 C10 S1 117.07(14) . . ?
C12 C11 C10 119.08(17) . . ?
C12 C11 C16 119.48(17) . . ?
C16 C11 C10 121.34(17) . . ?
C11 C12 H12 119.7 . . ?
C13 C12 C11 120.57(19) . . ?
C13 C12 H12 119.7 . . ?
C12 C13 H13 120.3 . . ?
C14 C13 C12 119.5(2) . . ?
C14 C13 H13 120.3 . . ?
C13 C14 H14 119.7 . . ?
C13 C14 C15 120.63(19) . . ?
C15 C14 H14 119.7 . . ?
C14 C15 H15 120.0 . . ?
C16 C15 C14 120.07(19) . . ?
C16 C15 H15 120.0 . . ?
C11 C16 H16 120.1 . . ?
C15 C16 C11 119.75(18) . . ?
C15 C16 H16 120.1 . . ?
O1 C17 O2 130.60(17) . 3_656 ?
O1 C17 C18 114.89(17) . . ?
O2 C17 C18 114.42(17) 3_656 . ?
F1A C18 C17 105.1(2) . . ?
F1B C18 F2B 96.3(4) . . ?
F1B C18 F3 120.4(4) . . ?
F1B C18 C17 124.2(4) . . ?
F2A C18 F1A 104.7(2) . . ?
F2A C18 F3 113.7(2) . . ?
F2A C18 C17 115.4(2) . . ?
F3 C18 F1A 102.7(2) . . ?
F3 C18 F2B 88.4(3) . . ?
F3 C18 C17 113.45(18) . . ?
C17 C18 F2B 98.9(3) . . ?

loop_
_geom_bond_atom_site_label_1
_geom_bond_atom_site_label_2
_geom_bond_distance
_geom_bond_site_symmetry_2
_geom_bond_publ_flag
Pd1 Pd1 3.0953(3) 3_656 ?
Pd1 O1 2.1640(13) . ?
Pd1 O2 2.0535(13) . ?
Pd1 N1 2.0338(15) . ?
Pd1 C1 1.9705(18) . ?
Cl1 C3 1.741(2) . ?
S1 C9 1.786(2) . ?
S1 C10 1.7511(18) . ?
F1A C18 1.429(4) . ?
F1B C18 1.144(6) . ?
F2A C18 1.255(3) . ?
F2B C18 1.702(7) . ?
F3 C18 1.310(3) . ?
O1 C17 1.238(2) . ?
O2 C17 1.255(2) 3_656 ?
O3 C9 1.207(2) . ?
N1 C8 1.400(2) . ?
N1 C10 1.312(2) . ?
C1 C2 1.394(3) . ?
C1 C6 1.411(3) . ?
C2 H2 0.9500 . ?
C2 C3 1.388(3) . ?
C3 C4 1.388(3) . ?
C4 H4 0.9500 . ?
C4 C5 1.376(3) . ?
C5 H5 0.9500 . ?
C5 C6 1.409(3) . ?
C6 C7 1.440(3) . ?
C7 H7 0.9500 . ?
C7 C8 1.351(3) . ?
C8 C9 1.472(3) . ?
C10 C11 1.456(3) . ?
C11 C12 1.396(3) . ?
C11 C16 1.398(3) . ?
C12 H12 0.9500 . ?
C12 C13 1.386(3) . ?
C13 H13 0.9500 . ?
C13 C14 1.383(3) . ?
C14 H14 0.9500 . ?
C14 C15 1.390(3) . ?
C15 H15 0.9500 . ?
C15 C16 1.387(3) . ?
C16 H16 0.9500 . ?
C17 C18 1.533(3) . ?

loop_
_geom_torsion_atom_site_label_1
_geom_torsion_atom_site_label_2
_geom_torsion_atom_site_label_3
_geom_torsion_atom_site_label_4
_geom_torsion
_geom_torsion_site_symmetry_1
_geom_torsion_site_symmetry_2
_geom_torsion_site_symmetry_3
_geom_torsion_site_symmetry_4
_geom_torsion_publ_flag
Pd1 O1 C17 O2 0.7(3) . . . 3_656 ?
Pd1 O1 C17 C18 177.13(16) . . . . ?
Pd1 N1 C8 C7 -28.8(2) . . . . ?
Pd1 N1 C8 C9 158.28(13) . . . . ?
Pd1 N1 C10 S1 -158.60(9) . . . . ?
Pd1 N1 C10 C11 24.7(3) . . . . ?
Pd1 C1 C2 C3 175.70(15) . . . . ?
Pd1 C1 C6 C5 -174.16(14) . . . . ?
Pd1 C1 C6 C7 8.7(3) . . . . ?
Cl1 C3 C4 C5 179.27(16) . . . . ?
S1 C10 C11 C12 31.9(2) . . . . ?
S1 C10 C11 C16 -144.31(15) . . . . ?
O1 C17 C18 F1A -86.6(2) . . . . ?
O1 C17 C18 F1B -139.1(5) . . . . ?
O1 C17 C18 F2A 158.6(3) . . . . ?
O1 C17 C18 F2B 116.9(3) . . . . ?
O1 C17 C18 F3 24.8(3) . . . . ?
O2 C17 C18 F1A 90.4(2) 3_656 . . . ?
O2 C17 C18 F1B 37.9(6) 3_656 . . . ?
O2 C17 C18 F2A -24.4(4) 3_656 . . . ?
O2 C17 C18 F2B -66.1(3) 3_656 . . . ?
O2 C17 C18 F3 -158.2(2) 3_656 . . . ?
N1 C8 C9 S1 5.0(2) . . . . ?
N1 C8 C9 O3 -177.5(2) . . . . ?
N1 C10 C11 C12 -151.43(19) . . . . ?
N1 C10 C11 C16 32.3(3) . . . . ?
C1 C2 C3 Cl1 -179.58(15) . . . . ?
C1 C2 C3 C4 -0.6(3) . . . . ?
C1 C6 C7 C8 13.3(3) . . . . ?
C2 C1 C6 C5 1.9(3) . . . . ?
C2 C1 C6 C7 -175.28(17) . . . . ?
C2 C3 C4 C5 0.3(3) . . . . ?
C3 C4 C5 C6 1.2(3) . . . . ?
C4 C5 C6 C1 -2.3(3) . . . . ?
C4 C5 C6 C7 175.10(19) . . . . ?
C5 C6 C7 C8 -163.90(19) . . . . ?
C6 C1 C2 C3 -0.5(3) . . . . ?
C6 C7 C8 N1 -1.5(3) . . . . ?
C6 C7 C8 C9 170.98(18) . . . . ?
C7 C8 C9 S1 -168.23(15) . . . . ?
C7 C8 C9 O3 9.2(3) . . . . ?
C8 N1 C10 S1 4.4(2) . . . . ?
C8 N1 C10 C11 -172.23(17) . . . . ?
C9 S1 C10 N1 -1.23(15) . . . . ?
C9 S1 C10 C11 175.76(15) . . . . ?
C10 S1 C9 O3 -179.7(2) . . . . ?
C10 S1 C9 C8 -2.13(14) . . . . ?
C10 N1 C8 C7 166.84(18) . . . . ?
C10 N1 C8 C9 -6.1(2) . . . . ?
C10 C11 C12 C13 -177.75(18) . . . . ?
C10 C11 C16 C15 176.57(17) . . . . ?
C11 C12 C13 C14 1.7(3) . . . . ?
C12 C11 C16 C15 0.3(3) . . . . ?
C12 C13 C14 C15 -0.8(3) . . . . ?
C13 C14 C15 C16 -0.2(3) . . . . ?
C14 C15 C16 C11 0.5(3) . . . . ?
C16 C11 C12 C13 -1.4(3) . . . . ?

loop_
_smtbx_masks_void_nr
_smtbx_masks_void_average_x
_smtbx_masks_void_average_y
_smtbx_masks_void_average_z
_smtbx_masks_void_volume
_smtbx_masks_void_count_electrons
_smtbx_masks_void_content
1 0.250 -0.296 -0.046 240.4 75.1 '2 dichloromethane'
2 0.250 0.698 0.454 240.4 75.2 '2 dichloromethane'
3 0.750 -0.199 0.046 240.4 75.3 '2 dichloromethane'
4 0.750 -0.440 0.546 240.4 75.2 '2 dichloromethane'
